data_1008355
loop_
_publ_author_name
'Bordet, P'
'Chaillout, C'
'Capponi, J J'
'Chenavas, J'
'Marezio, M'

_publ_section_title
;
Crystal structure of Y~0.9~ Ba~2.1~ Cu~3~ O~6~, a compound related to
the high-T~c~ superconductor Y Ba~2~ Cu~3~ O~7~.
;
_journal_coden_ASTM NATUAS
_journal_name_full 'Nature (London)'
_journal_page_first 687
_journal_page_last 689
_journal_paper_doi 10.1038/327687a0
_journal_volume 327
_journal_year 1987
_chemical_formula_structural 'Y0.9 Ba2.1 Cu3 O6'
_chemical_formula_sum 'Ba2.1 Cu3 O6 Y0.9'
_chemical_name_systematic
;
Yttrium barium copper oxide (.9/2.1/3/6) - prepared at T = 950 C
;
_space_group_IT_number 123
_symmetry_cell_setting tetragonal
_symmetry_Int_Tables_number 123
_symmetry_space_group_name_Hall '-P 4 2'
_symmetry_space_group_name_H-M 'P 4/m m m'
_cell_angle_alpha 90
_cell_angle_beta 90
_cell_angle_gamma 90
_cell_formula_units_Z 1
_cell_length_a 3.8715(6)
_cell_length_b 3.8715(6)
_cell_length_c 11.738(2)
_cell_volume 175.9
_exptl_crystal_thermal_history 'prepared at T = 950 C'
_refine_ls_R_factor_all 0.046
_cod_original_formula_sum 'Ba2.1 Cu3 O6 Y.9'
_cod_database_code 1008355

loop_
_symmetry_equiv_pos_as_xyz
x,y,z
-x,-y,z
-x,y,z
x,-y,z
-y,x,z
y,-x,z
y,x,z
-y,-x,z
-x,-y,-z
x,y,-z
x,-y,-z
-x,y,-z
y,-x,-z
-y,x,-z
-y,-x,-z
y,x,-z

loop_
_atom_site_aniso_label
_atom_site_aniso_U_11
_atom_site_aniso_U_12
_atom_site_aniso_U_13
_atom_site_aniso_U_22
_atom_site_aniso_U_23
_atom_site_aniso_U_33
Ba1 0.0105(2) 0. 0. 0.0105(2) 0. 0.0148(4)
Y1 0.0051(5) 0. 0. 0.0051(5) 0. 0.0111(9)
Ba2 0.0051(5) 0. 0. 0.0051(5) 0. 0.0111(9)
Cu1 0.0193(8) 0. 0. 0.0193(8) 0. 0.017(2)
Cu2 0.0029(3) 0. 0. 0.0029(3) 0. 0.0129(8)
O1 0.018(2) 0. 0. 0.018(2) 0. 0.010(5)
O2 0.003(2) 0. 0. 0.009(2) 0. 0.015(3)

loop_
_atom_site_label
_atom_site_type_symbol
_atom_site_symmetry_multiplicity
_atom_site_Wyckoff_symbol
_atom_site_fract_x
_atom_site_fract_y
_atom_site_fract_z
_atom_site_occupancy
_atom_site_attached_hydrogens
_atom_site_calc_flag
Ba1 Ba2+ 2 h 0.5 0.5 0.1921(1) 1. 0 d
Y1 Y3+ 1 d 0.5 0.5 0.5 0.89(4) 0 d
Ba2 Ba2+ 1 d 0.5 0.5 0.5 0.11(4) 0 d
Cu1 Cu2+ 1 a 0. 0. 0. 1. 0 d
Cu2 Cu2+ 2 g 0. 0. 0.3605(2) 1. 0 d
O1 O2- 2 g 0. 0. 0.154(1) 1. 0 d
O2 O2- 4 i 0.5 0. 0.3794(7) 1. 0 d

loop_
_atom_type_symbol
_atom_type_oxidation_number
Ba2+ 2.000
Y3+ 3.000
Cu2+ 1.700
O2- -2.000
